data_7234109
loop_
_publ_author_name
'Mingdi Yang'
'Yan Zhang'
'Weiju Zhu'
'Huizhen Wang'
'Jing Huang'
'Longhuai Cheng'
'Hongping Zhou'
'Jieying Wu'
'Yupeng Tian'

_publ_section_title
;
 Difunctional chemosensor for Cu(ii) and Zn(ii) based on Schiff base
 modified anthryl derivative with aggregation-induced emission enhancement
 and piezochromic characteristics
;
_journal_name_full 'Journal of Materials Chemistry C'
_journal_page_first 1994
_journal_page_last 2002
_journal_paper_doi 10.1039/C4TC02616K
_journal_volume 3
_journal_year 2015
_chemical_formula_sum 'C66 H60 Br2 Cu N4 O2'
_chemical_formula_weight 1164.54
_space_group_crystal_system triclinic
_space_group_IT_number 2
_space_group_name_Hall '-P 1'
_space_group_name_H-M_alt 'P -1'
_atom_sites_solution_hydrogens mixed
_cell_angle_alpha 90.856(2)
_cell_angle_beta 91.575(2)
_cell_angle_gamma 96.166(2)
_cell_formula_units_Z 2
_cell_length_a 10.4540(19)
_cell_length_b 15.812(3)
_cell_length_c 18.477(3)
_cell_measurement_temperature 296(2)
_cell_volume 3034.9(9)
_computing_structure_refinement 'SHELXL-2014/6 (Sheldrick, 2014)'
_diffrn_ambient_temperature 296(2)
_diffrn_measured_fraction_theta_full 0.988
_diffrn_measured_fraction_theta_max 0.983
_diffrn_radiation_type MoK\a
_diffrn_radiation_wavelength 0.71073
_diffrn_reflns_av_R_equivalents 0.0337
_diffrn_reflns_av_unetI/netI 0.0588
_diffrn_reflns_Laue_measured_fraction_full 0.988
_diffrn_reflns_Laue_measured_fraction_max 0.983
_diffrn_reflns_limit_h_max 12
_diffrn_reflns_limit_h_min -12
_diffrn_reflns_limit_k_max 19
_diffrn_reflns_limit_k_min -19
_diffrn_reflns_limit_l_max 22
_diffrn_reflns_limit_l_min -18
_diffrn_reflns_number 22570
_diffrn_reflns_point_group_measured_fraction_full 0.988
_diffrn_reflns_point_group_measured_fraction_max 0.983
_diffrn_reflns_theta_full 25.242
_diffrn_reflns_theta_max 25.600
_diffrn_reflns_theta_min 1.103
_exptl_absorpt_coefficient_mu 1.721
_exptl_crystal_density_diffrn 1.274
_exptl_crystal_description no
_exptl_crystal_F_000 1198
_exptl_crystal_size_max 0.220
_exptl_crystal_size_mid 0.200
_exptl_crystal_size_min 0.180
_refine_diff_density_max 0.793
_refine_diff_density_min -0.496
_refine_diff_density_rms 0.085
_refine_ls_extinction_coef .
_refine_ls_extinction_method none
_refine_ls_goodness_of_fit_ref 0.879
_refine_ls_hydrogen_treatment mixed
_refine_ls_matrix_type full
_refine_ls_number_parameters 708
_refine_ls_number_reflns 11236
_refine_ls_number_restraints 7
_refine_ls_restrained_S_all 0.879
_refine_ls_R_factor_all 0.0950
_refine_ls_R_factor_gt 0.0502
_refine_ls_shift/su_max 0.002
_refine_ls_shift/su_mean 0.000
_refine_ls_structure_factor_coef Fsqd
_refine_ls_weighting_details 'w=1/[\s^2^(Fo^2^)+(0.1038P)^2^] where P=(Fo^2^+2Fc^2^)/3'
_refine_ls_weighting_scheme calc
_refine_ls_wR_factor_gt 0.1353
_refine_ls_wR_factor_ref 0.1555
_reflns_Friedel_coverage 0.000
_reflns_Friedel_fraction_full .
_reflns_Friedel_fraction_max .
_reflns_number_gt 6729
_reflns_number_total 11236
_reflns_threshold_expression 'I > 2\s(I)'
_cod_data_source_file c4tc02616k3.cif
_cod_data_source_block aa_sq
_cod_original_cell_volume 3035.1(10)
_cod_database_code 7234109
_shelx_space_group_comment
;
The symmetry employed for this shelxl refinement is uniquely defined
by the following loop, which should always be used as a source of
symmetry information in preference to the above space-group names.
They are only intended as comments.
;
_shelx_estimated_absorpt_t_min 0.703
_shelx_estimated_absorpt_t_max 0.747
_shelxl_version_number 2014/6

loop_
_space_group_symop_operation_xyz
'x, y, z'
'-x, -y, -z'

loop_
_atom_site_label
_atom_site_type_symbol
_atom_site_fract_x
_atom_site_fract_y
_atom_site_fract_z
_atom_site_U_iso_or_equiv
_atom_site_adp_type
_atom_site_occupancy
_atom_site_site_symmetry_order
_atom_site_calc_flag
_atom_site_refinement_flags_posn
_atom_site_refinement_flags_adp
_atom_site_refinement_flags_occupancy
_atom_site_disorder_assembly
_atom_site_disorder_group
Br1 Br 1.10170(4) 0.76532(3) 0.35631(2) 0.07091(16) Uani 1 1 d . . . . .
Br2 Br 1.26529(4) 0.75007(3) 0.55593(3) 0.07923(17) Uani 1 1 d . . . . .
Cu1 Cu 1.07514(4) 0.74996(3) 0.48298(2) 0.04809(14) Uani 1 1 d . . . . .
O1 O 0.9540(3) 0.64720(16) 0.48394(13) 0.0617(7) Uani 1 1 d . . . . .
O2 O 0.9947(2) 0.84091(16) 0.53007(14) 0.0620(7) Uani 1 1 d . . . . .
N1 N 0.8922(5) 0.6109(3) 0.7367(2) 0.0993(14) Uani 1 1 d . . . . .
N2 N 0.5935(3) 0.8247(3) 0.3998(2) 0.0885(12) Uani 1 1 d . . . . .
N3 N 0.8450(3) 0.5315(2) 0.39359(18) 0.0616(9) Uani 1 1 d . . . . .
N4 N 1.0487(3) 0.9624(2) 0.62448(18) 0.0611(9) Uani 1 1 d . . . . .
C1H C 1.1350(7) 0.3173(4) -0.0246(3) 0.1128(19) Uani 1 1 d . . . . .
H1 H 1.2088 0.3204 0.0050 0.135 Uiso 1 1 calc R U . . .
C2 C 1.1346(6) 0.2782(4) -0.0930(3) 0.1064(17) Uani 1 1 d . . . . .
H2 H 1.2076 0.2556 -0.1091 0.128 Uiso 1 1 calc R U . . .
C3 C 1.0292(6) 0.2737(3) -0.1343(3) 0.0942(15) Uani 1 1 d . . . . .
H3 H 1.0298 0.2474 -0.1796 0.113 Uiso 1 1 calc R U . . .
C4 C 0.9148(5) 0.3069(3) -0.1131(2) 0.0740(12) Uani 1 1 d . . . . .
C5 C 0.9165(5) 0.3474(3) -0.0435(2) 0.0726(12) Uani 1 1 d . . . . .
C6 C 1.0300(6) 0.3506(4) -0.0009(3) 0.0968(16) Uani 1 1 d . . . . .
H6 H 1.0329 0.3763 0.0448 0.116 Uiso 1 1 calc R U . . .
C7 C 0.8050(5) 0.3012(3) -0.1564(3) 0.0860(14) Uani 1 1 d . . . . .
H7 H 0.8056 0.2752 -0.2018 0.103 Uiso 1 1 calc R U . . .
C8 C 0.8055(5) 0.3806(3) -0.0199(2) 0.0760(13) Uani 1 1 d . . . . .
C9 C 0.6927(5) 0.3735(3) -0.0645(2) 0.0778(13) Uani 1 1 d . . . . .
C10 C 0.6948(5) 0.3326(3) -0.1348(3) 0.0788(13) Uani 1 1 d . . . . .
C11 C 0.5847(6) 0.3289(4) -0.1813(3) 0.1067(18) Uani 1 1 d . . . . .
H11 H 0.5870 0.3038 -0.2270 0.128 Uiso 1 1 calc R U . . .
C12 C 0.4757(7) 0.3609(4) -0.1608(4) 0.120(2) Uani 1 1 d . . . . .
H12 H 0.4034 0.3567 -0.1917 0.144 Uiso 1 1 calc R U . . .
C13 C 0.4735(6) 0.4006(4) -0.0923(3) 0.1085(18) Uani 1 1 d . . . . .
H13 H 0.3990 0.4227 -0.0779 0.130 Uiso 1 1 calc R U . . .
C14 C 0.5779(6) 0.4071(4) -0.0470(3) 0.0959(16) Uani 1 1 d . . . . .
H14 H 0.5737 0.4349 -0.0025 0.115 Uiso 1 1 calc R U . . .
C15 C 0.8155(6) 0.4266(3) 0.0531(3) 0.0926(15) Uani 1 1 d . . . . .
H15 H 0.8826 0.4698 0.0596 0.111 Uiso 1 1 calc R U . . .
C16 C 0.7428(6) 0.4125(3) 0.1057(3) 0.0950(16) Uani 1 1 d . . . . .
H16 H 0.6689 0.3750 0.0976 0.114 Uiso 1 1 calc R U . . .
C17 C 0.7647(5) 0.4505(3) 0.1791(3) 0.0812(14) Uani 1 1 d . . . . .
C18 C 0.8537(5) 0.5203(3) 0.1959(2) 0.0862(14) Uani 1 1 d . . . . .
H18 H 0.8982 0.5486 0.1589 0.103 Uiso 1 1 calc R U . . .
C19 C 0.8770(5) 0.5483(3) 0.2673(2) 0.0766(13) Uani 1 1 d . . . . .
H19 H 0.9344 0.5963 0.2779 0.092 Uiso 1 1 calc R U . . .
C20 C 0.8148(4) 0.5050(2) 0.3216(2) 0.0644(11) Uani 1 1 d . . . . .
C21 C 0.7209(5) 0.4387(3) 0.3045(3) 0.0930(16) Uani 1 1 d . . . . .
H21 H 0.6735 0.4120 0.3412 0.112 Uiso 1 1 calc R U . . .
C22 C 0.6971(6) 0.4120(3) 0.2341(3) 0.0966(16) Uani 1 1 d . . . . .
H22 H 0.6340 0.3671 0.2236 0.116 Uiso 1 1 calc R U . . .
C23 C 0.8111(4) 0.4912(2) 0.4522(2) 0.0639(11) Uani 1 1 d . . . . .
H23 H 0.7649 0.4378 0.4465 0.077 Uiso 1 1 calc R U . . .
C24 C 0.8385(4) 0.5215(2) 0.5229(2) 0.0580(10) Uani 1 1 d . . . . .
C25 C 0.7949(4) 0.4712(3) 0.5819(2) 0.0738(12) Uani 1 1 d . . . . .
H25 H 0.7538 0.4168 0.5729 0.089 Uiso 1 1 calc R U . . .
C26 C 0.8114(5) 0.5002(3) 0.6504(2) 0.0801(13) Uani 1 1 d . . . . .
H26 H 0.7789 0.4663 0.6878 0.096 Uiso 1 1 calc R U . . .
C27 C 0.8776(5) 0.5818(3) 0.6670(2) 0.0725(12) Uani 1 1 d . . . . .
C28 C 0.9090(4) 0.6021(2) 0.5385(2) 0.0534(9) Uani 1 1 d . . . . .
C29 C 0.9267(4) 0.6303(2) 0.6095(2) 0.0624(10) Uani 1 1 d . . . . .
H29 H 0.9727 0.6830 0.6193 0.075 Uiso 1 1 calc R U . . .
C32 C 0.8379(7) 0.5634(4) 0.7978(3) 0.115(2) Uani 1 1 d . . . . .
H32A H 0.8907 0.5793 0.8409 0.138 Uiso 1 1 calc R U . . .
H32B H 0.8417 0.5031 0.7886 0.138 Uiso 1 1 calc R U . . .
C33 C 0.7011(9) 0.5775(5) 0.8126(4) 0.172(3) Uani 1 1 d . . . . .
H33A H 0.6971 0.6363 0.8252 0.258 Uiso 1 1 calc R U . . .
H33B H 0.6707 0.5425 0.8519 0.258 Uiso 1 1 calc R U . . .
H33C H 0.6481 0.5629 0.7700 0.258 Uiso 1 1 calc R U . . .
C34 C 1.3646(11) 1.1702(5) 1.0838(5) 0.172(4) Uani 1 1 d . . . . .
H34 H 1.2774 1.1714 1.0921 0.207 Uiso 1 1 calc R U . . .
C35 C 1.4561(17) 1.2030(8) 1.1370(7) 0.205(7) Uani 1 1 d . . . . .
H35 H 1.4304 1.2284 1.1792 0.246 Uiso 1 1 calc R U . . .
C36 C 1.4017(11) 1.1365(5) 1.0198(4) 0.148(3) Uani 1 1 d . . . . .
H36 H 1.3390 1.1168 0.9851 0.178 Uiso 1 1 calc R U . . .
C37 C 1.5777(15) 1.1972(6) 1.1263(7) 0.180(6) Uani 1 1 d . . . . .
H37 H 1.6372 1.2165 1.1628 0.216 Uiso 1 1 calc R U . . .
C38 C 1.5301(9) 1.1310(4) 1.0055(4) 0.122(3) Uani 1 1 d . . . . .
C39 C 1.6247(12) 1.1625(4) 1.0606(5) 0.141(3) Uani 1 1 d . . . . .
C40 C 1.5728(7) 1.0952(4) 0.9413(4) 0.112(2) Uani 1 1 d . . . . .
C41 C 1.7518(14) 1.1518(7) 1.0505(7) 0.187(7) Uani 1 1 d . . . . .
H41 H 1.8119 1.1703 1.0869 0.224 Uiso 1 1 calc R U . . .
C42 C 1.7029(8) 1.0875(5) 0.9332(5) 0.135(3) Uani 1 1 d . . . . .
C43 C 1.7943(10) 1.1148(6) 0.9885(7) 0.163(5) Uani 1 1 d . . . . .
C44 C 1.7493(8) 1.0509(6) 0.8686(6) 0.163(3) Uani 1 1 d . U . . .
H44 H 1.6912 1.0341 0.8308 0.196 Uiso 1 1 calc R U . . .
C45 C 1.9254(13) 1.1045(7) 0.9808(8) 0.228(8) Uani 1 1 d . . . . .
H45 H 1.9870 1.1244 1.0161 0.273 Uiso 1 1 calc R U . . .
C46 C 1.8756(10) 1.0400(8) 0.8612(8) 0.240(6) Uani 1 1 d . U . . .
H46 H 1.9032 1.0174 0.8183 0.288 Uiso 1 1 calc R U . . .
C47 C 1.9602(13) 1.0618(9) 0.9159(9) 0.235(7) Uani 1 1 d . U . . .
H47 H 2.0445 1.0490 0.9118 0.281 Uiso 1 1 calc R U . . .
C48 C 1.4833(6) 1.0554(5) 0.8821(3) 0.114(2) Uani 1 1 d . . . . .
H48 H 1.4930 0.9999 0.8677 0.136 Uiso 1 1 calc R U . . .
C49 C 1.3983(6) 1.0906(4) 0.8512(3) 0.1012(17) Uani 1 1 d . . . . .
H49 H 1.3917 1.1465 0.8658 0.121 Uiso 1 1 calc R U . . .
C50 C 1.3045(5) 1.0551(3) 0.7937(2) 0.0802(14) Uani 1 1 d . . . . .
C51 C 1.3071(5) 0.9739(3) 0.7625(3) 0.0873(14) Uani 1 1 d . . . . .
H51 H 1.3668 0.9391 0.7799 0.105 Uiso 1 1 calc R U . . .
C52 C 1.2158(5) 1.1034(3) 0.7658(3) 0.0926(15) Uani 1 1 d . . . . .
H52 H 1.2131 1.1580 0.7846 0.111 Uiso 1 1 calc R U . . .
C53 C 1.2233(4) 0.9449(3) 0.7068(2) 0.0747(12) Uani 1 1 d . . . . .
H53 H 1.2276 0.8912 0.6863 0.090 Uiso 1 1 calc R U . . .
C54 C 1.1303(5) 1.0748(3) 0.7112(2) 0.0835(14) Uani 1 1 d . . . . .
H54 H 1.0700 1.1094 0.6942 0.100 Uiso 1 1 calc R U . . .
C55 C 1.1336(4) 0.9947(3) 0.6816(2) 0.0618(10) Uani 1 1 d . . . . .
C56 C 0.9473(4) 0.9940(3) 0.5980(2) 0.0609(10) Uani 1 1 d . . . . .
H56 H 0.9284 1.0463 0.6161 0.073 Uiso 1 1 calc R U . . .
C57 C 0.8664(4) 0.9538(2) 0.5445(2) 0.0572(10) Uani 1 1 d . . . . .
C58 C 0.7537(4) 0.9900(3) 0.5214(2) 0.0730(12) Uani 1 1 d . . . . .
H58 H 0.7396 1.0433 0.5397 0.088 Uiso 1 1 calc R U . . .
C59 C 0.6669(4) 0.9499(3) 0.4742(2) 0.0749(13) Uani 1 1 d . . . . .
H59 H 0.5944 0.9757 0.4603 0.090 Uiso 1 1 calc R U . . .
C60 C 0.8893(4) 0.8736(2) 0.5116(2) 0.0574(10) Uani 1 1 d . . . . .
C61 C 0.7988(4) 0.8334(3) 0.4625(2) 0.0633(11) Uani 1 1 d . . . . .
H61 H 0.8147 0.7822 0.4408 0.076 Uiso 1 1 calc R U . . .
C62 C 0.6847(4) 0.8676(3) 0.4449(2) 0.0686(11) Uani 1 1 d . . . . .
C63 C 0.6168(6) 0.7457(5) 0.3615(4) 0.131(3) Uani 1 1 d . . . . .
H63A H 0.7074 0.7483 0.3506 0.157 Uiso 1 1 calc R U . . .
H63B H 0.5683 0.7417 0.3158 0.157 Uiso 1 1 calc R U . . .
C64 C 0.5805(8) 0.6684(5) 0.4033(6) 0.195(5) Uani 1 1 d . . . . .
H64A H 0.6278 0.6719 0.4487 0.293 Uiso 1 1 calc R U . . .
H64B H 0.6001 0.6192 0.3764 0.293 Uiso 1 1 calc R U . . .
H64C H 0.4899 0.6637 0.4120 0.293 Uiso 1 1 calc R U . . .
C65 C 0.4614(4) 0.8477(4) 0.3938(3) 0.0935(16) Uani 1 1 d . . . . .
H65A H 0.4431 0.8788 0.4373 0.112 Uiso 1 1 calc R U . . .
H65B H 0.4023 0.7960 0.3910 0.112 Uiso 1 1 calc R U . . .
C66 C 0.4380(5) 0.9007(4) 0.3291(3) 0.119(2) Uani 1 1 d . . . . .
H66A H 0.4954 0.9524 0.3318 0.179 Uiso 1 1 calc R U . . .
H66B H 0.3505 0.9142 0.3284 0.179 Uiso 1 1 calc R U . . .
H66C H 0.4529 0.8696 0.2857 0.179 Uiso 1 1 calc R U . . .
H17 H 0.891(4) 0.583(3) 0.399(2) 0.094(16) Uiso 1 1 d . . . . .
H21B H 1.062(4) 0.918(2) 0.607(2) 0.056(12) Uiso 1 1 d . . . . .
C1 C 0.9943(18) 0.6874(13) 0.7559(6) 0.106(6) Uani 0.63(3) 1 d . . P A 1
H1A H 1.0305 0.6816 0.8042 0.127 Uiso 0.63(3) 1 calc R U P A 1
H1B H 1.0635 0.6900 0.7218 0.127 Uiso 0.63(3) 1 calc R U P A 1
C1C C 0.9274(18) 0.7650(16) 0.7519(8) 0.156(8) Uani 0.63(3) 1 d . . P A 1
H1CA H 0.8763 0.7635 0.7078 0.235 Uiso 0.63(3) 1 calc R U P A 1
H1CB H 0.9898 0.8142 0.7526 0.235 Uiso 0.63(3) 1 calc R U P A 1
H1CC H 0.8728 0.7676 0.7926 0.235 Uiso 0.63(3) 1 calc R U P A 1
C1D C 0.910(3) 0.7049(16) 0.7497(8) 0.079(8) Uani 0.37(3) 1 d . . P A 2
H1DA H 0.8603 0.7207 0.7905 0.095 Uiso 0.37(3) 1 calc R U P A 2
H1DB H 0.8834 0.7347 0.7073 0.095 Uiso 0.37(3) 1 calc R U P A 2
C1E C 1.056(3) 0.7254(17) 0.7660(14) 0.131(10) Uani 0.37(3) 1 d . . P A 2
H1EA H 1.1023 0.6907 0.7354 0.196 Uiso 0.37(3) 1 calc R U P A 2
H1EB H 1.0742 0.7138 0.8158 0.196 Uiso 0.37(3) 1 calc R U P A 2
H1EC H 1.0809 0.7843 0.7569 0.196 Uiso 0.37(3) 1 calc R U P A 2

loop_
_atom_site_aniso_label
_atom_site_aniso_U_11
_atom_site_aniso_U_22
_atom_site_aniso_U_33
_atom_site_aniso_U_23
_atom_site_aniso_U_13
_atom_site_aniso_U_12
Br1 0.0847(3) 0.0732(3) 0.0555(3) -0.0049(2) 0.0036(2) 0.0119(2)
Br2 0.0716(3) 0.0718(3) 0.0934(4) -0.0035(2) -0.0274(2) 0.0114(2)
Cu1 0.0548(3) 0.0387(2) 0.0506(3) -0.00942(19) -0.00535(19) 0.00719(18)
O1 0.0801(18) 0.0523(15) 0.0494(16) -0.0102(12) -0.0022(13) -0.0055(13)
O2 0.0573(16) 0.0563(15) 0.0729(18) -0.0224(13) -0.0169(13) 0.0158(13)
N1 0.152(4) 0.094(3) 0.046(2) -0.016(2) 0.005(2) -0.014(3)
N2 0.052(2) 0.115(3) 0.096(3) -0.032(3) -0.0148(19) 0.009(2)
N3 0.084(2) 0.047(2) 0.052(2) -0.0101(17) -0.0107(17) 0.0017(18)
N4 0.072(2) 0.056(2) 0.056(2) -0.0156(18) -0.0078(17) 0.0133(18)
C1H 0.134(5) 0.107(4) 0.100(5) -0.015(4) -0.022(4) 0.040(4)
C2 0.114(5) 0.113(5) 0.098(4) -0.009(4) 0.003(4) 0.036(4)
C3 0.122(5) 0.087(4) 0.074(3) -0.016(3) 0.006(3) 0.017(3)
C4 0.094(3) 0.069(3) 0.059(3) -0.009(2) 0.006(3) 0.009(3)
C5 0.099(3) 0.069(3) 0.051(3) -0.004(2) -0.004(2) 0.017(3)
C6 0.114(4) 0.109(4) 0.072(3) -0.025(3) -0.016(3) 0.043(3)
C7 0.110(4) 0.079(3) 0.064(3) -0.021(2) 0.001(3) -0.005(3)
C8 0.101(4) 0.078(3) 0.049(3) -0.010(2) -0.006(2) 0.015(3)
C9 0.097(4) 0.074(3) 0.061(3) -0.007(2) 0.006(3) 0.005(3)
C10 0.091(3) 0.075(3) 0.066(3) -0.015(2) -0.006(3) -0.003(3)
C11 0.108(4) 0.120(5) 0.088(4) -0.035(3) -0.022(3) 0.005(4)
C12 0.105(5) 0.134(5) 0.113(5) -0.028(4) -0.033(4) -0.003(4)
C13 0.100(4) 0.128(5) 0.098(4) -0.020(4) 0.003(3) 0.018(4)
C14 0.108(4) 0.110(4) 0.071(3) -0.013(3) -0.005(3) 0.021(3)
C15 0.109(4) 0.095(4) 0.076(4) 0.003(3) -0.002(3) 0.022(3)
C16 0.123(4) 0.090(4) 0.071(3) -0.005(3) -0.010(3) 0.009(3)
C17 0.124(4) 0.061(3) 0.058(3) -0.022(2) -0.020(3) 0.016(3)
C18 0.125(4) 0.077(3) 0.059(3) 0.001(2) 0.003(3) 0.021(3)
C19 0.111(4) 0.063(3) 0.054(3) -0.013(2) -0.008(2) 0.006(2)
C20 0.094(3) 0.052(2) 0.047(2) -0.0139(19) -0.010(2) 0.011(2)
C21 0.128(4) 0.079(3) 0.064(3) -0.015(2) -0.015(3) -0.019(3)
C22 0.133(5) 0.084(3) 0.067(3) -0.017(3) -0.019(3) -0.011(3)
C23 0.082(3) 0.043(2) 0.064(3) -0.007(2) -0.008(2) -0.001(2)
C24 0.074(3) 0.046(2) 0.053(2) -0.0084(18) -0.0077(19) 0.0052(19)
C25 0.102(3) 0.054(2) 0.061(3) 0.002(2) -0.005(2) -0.010(2)
C26 0.113(4) 0.065(3) 0.059(3) 0.006(2) 0.003(2) -0.006(3)
C27 0.097(3) 0.072(3) 0.049(3) -0.005(2) -0.003(2) 0.009(2)
C28 0.066(2) 0.047(2) 0.047(2) -0.0071(18) -0.0044(18) 0.0080(18)
C29 0.079(3) 0.052(2) 0.055(3) -0.0100(19) -0.003(2) 0.000(2)
C32 0.192(7) 0.102(4) 0.048(3) -0.001(3) 0.000(4) 0.001(4)
C33 0.203(9) 0.170(8) 0.150(7) 0.028(5) 0.076(6) 0.035(6)
C34 0.269(12) 0.147(7) 0.099(6) 0.016(5) -0.018(7) 0.020(7)
C35 0.39(2) 0.115(7) 0.109(7) -0.008(5) -0.061(13) 0.028(12)
C36 0.193(9) 0.155(7) 0.089(5) 0.025(5) -0.031(6) -0.009(6)
C37 0.337(18) 0.067(5) 0.122(9) -0.001(5) -0.093(11) -0.019(8)
C38 0.170(7) 0.095(4) 0.089(5) 0.031(4) -0.060(5) -0.032(5)
C39 0.222(9) 0.069(4) 0.117(6) 0.028(4) -0.083(6) -0.035(5)
C40 0.108(5) 0.120(5) 0.098(5) 0.034(4) -0.047(4) -0.034(4)
C41 0.204(12) 0.129(8) 0.203(12) 0.089(8) -0.137(11) -0.071(8)
C42 0.125(6) 0.123(6) 0.145(7) 0.060(5) -0.037(5) -0.039(5)
C43 0.143(8) 0.132(7) 0.196(9) 0.089(7) -0.098(8) -0.063(6)
C44 0.122(5) 0.165(8) 0.199(9) 0.067(7) 0.001(6) -0.007(5)
C45 0.163(11) 0.180(11) 0.322(17) 0.143(11) -0.123(12) -0.051(9)
C46 0.116(5) 0.243(10) 0.363(16) 0.160(11) 0.004(8) 0.002(7)
C47 0.109(6) 0.234(11) 0.362(17) 0.168(11) -0.010(9) 0.003(8)
C48 0.108(4) 0.143(6) 0.086(4) 0.026(4) -0.017(3) -0.002(4)
C49 0.107(4) 0.126(5) 0.069(3) -0.003(3) -0.005(3) 0.005(4)
C50 0.091(3) 0.098(4) 0.046(3) -0.014(2) -0.009(2) -0.006(3)
C51 0.082(3) 0.099(4) 0.079(3) 0.012(3) -0.024(3) 0.010(3)
C52 0.105(4) 0.096(4) 0.074(3) -0.042(3) -0.015(3) 0.015(3)
C53 0.084(3) 0.064(3) 0.075(3) -0.008(2) -0.015(2) 0.009(2)
C54 0.093(3) 0.090(3) 0.068(3) -0.033(3) -0.020(2) 0.025(3)
C55 0.070(3) 0.065(3) 0.050(2) -0.017(2) -0.0012(19) 0.007(2)
C56 0.070(3) 0.061(2) 0.054(2) -0.0141(19) -0.001(2) 0.016(2)
C57 0.059(2) 0.056(2) 0.057(2) -0.0156(19) -0.0029(18) 0.0122(19)
C58 0.071(3) 0.080(3) 0.072(3) -0.019(2) -0.003(2) 0.031(2)
C59 0.060(3) 0.098(3) 0.071(3) -0.018(3) -0.010(2) 0.033(2)
C60 0.057(2) 0.061(2) 0.054(2) -0.0113(19) -0.0006(18) 0.0067(19)
C61 0.056(2) 0.067(3) 0.067(3) -0.022(2) -0.0068(19) 0.012(2)
C62 0.053(2) 0.089(3) 0.064(3) -0.016(2) -0.002(2) 0.012(2)
C63 0.089(4) 0.141(6) 0.159(6) -0.071(5) -0.056(4) 0.016(4)
C64 0.129(6) 0.114(6) 0.338(15) -0.032(8) -0.037(7) 0.004(5)
C65 0.051(3) 0.135(5) 0.094(4) -0.003(3) -0.011(2) 0.010(3)
C66 0.085(4) 0.173(6) 0.101(4) 0.024(4) 0.000(3) 0.017(4)
C1 0.111(12) 0.150(15) 0.057(6) -0.021(6) -0.017(7) 0.022(11)
C1C 0.208(17) 0.098(14) 0.166(13) -0.025(9) 0.053(11) 0.018(10)
C1D 0.127(17) 0.067(16) 0.043(8) -0.017(7) -0.010(9) 0.012(11)
C1E 0.12(2) 0.106(16) 0.148(18) -0.023(12) -0.055(14) -0.032(13)

loop_
_atom_type_symbol
_atom_type_description
_atom_type_scat_dispersion_real
_atom_type_scat_dispersion_imag
_atom_type_scat_source
C C 0.0033 0.0016 'International Tables Vol C Tables 4.2.6.8 and 6.1.1.4'
H H 0.0000 0.0000 'International Tables Vol C Tables 4.2.6.8 and 6.1.1.4'
N N 0.0061 0.0033 'International Tables Vol C Tables 4.2.6.8 and 6.1.1.4'
O O 0.0106 0.0060 'International Tables Vol C Tables 4.2.6.8 and 6.1.1.4'
Cu Cu 0.3201 1.2651 'International Tables Vol C Tables 4.2.6.8 and 6.1.1.4'
Br Br -0.2901 2.4595 'International Tables Vol C Tables 4.2.6.8 and 6.1.1.4'

loop_
_geom_angle_atom_site_label_1
_geom_angle_atom_site_label_2
_geom_angle_atom_site_label_3
_geom_angle
_geom_angle_site_symmetry_1
_geom_angle_site_symmetry_3
O2 Cu1 O1 107.73(11) . .
O2 Cu1 Br2 100.57(7) . .
O1 Cu1 Br2 116.60(8) . .
O2 Cu1 Br1 114.97(8) . .
O1 Cu1 Br1 100.50(8) . .
Br2 Cu1 Br1 116.81(3) . .
C28 O1 Cu1 130.2(2) . .
C60 O2 Cu1 129.2(2) . .
C27 N1 C32 123.1(4) . .
C27 N1 C1D 117.9(7) . .
C32 N1 C1D 113.5(7) . .
C27 N1 C1 119.4(6) . .
C32 N1 C1 116.2(6) . .
C62 N2 C65 122.2(4) . .
C62 N2 C63 121.8(4) . .
C65 N2 C63 115.5(4) . .
C23 N3 C20 127.2(4) . .
C23 N3 H17 117(3) . .
C20 N3 H17 115(3) . .
C56 N4 C55 128.6(4) . .
C56 N4 H21B 115(3) . .
C55 N4 H21B 116(3) . .
C6 C1H C2 121.0(6) . .
C6 C1H H1 119.5 . .
C2 C1H H1 119.5 . .
C3 C2 C1H 118.9(6) . .
C3 C2 H2 120.5 . .
C1H C2 H2 120.5 . .
C2 C3 C4 123.4(5) . .
C2 C3 H3 118.3 . .
C4 C3 H3 118.3 . .
C7 C4 C3 122.9(5) . .
C7 C4 C5 119.8(5) . .
C3 C4 C5 117.3(5) . .
C6 C5 C8 122.8(4) . .
C6 C5 C4 117.8(5) . .
C8 C5 C4 119.4(4) . .
C1H C6 C5 121.7(5) . .
C1H C6 H6 119.2 . .
C5 C6 H6 119.2 . .
C10 C7 C4 122.2(4) . .
C10 C7 H7 118.9 . .
C4 C7 H7 118.9 . .
C5 C8 C9 120.3(4) . .
C5 C8 C15 116.8(4) . .
C9 C8 C15 122.9(4) . .
C14 C9 C8 124.7(4) . .
C14 C9 C10 116.4(5) . .
C8 C9 C10 118.8(5) . .
C7 C10 C11 121.1(5) . .
C7 C10 C9 119.5(5) . .
C11 C10 C9 119.3(5) . .
C12 C11 C10 121.6(5) . .
C12 C11 H11 119.2 . .
C10 C11 H11 119.2 . .
C11 C12 C13 119.1(6) . .
C11 C12 H12 120.5 . .
C13 C12 H12 120.5 . .
C14 C13 C12 121.0(6) . .
C14 C13 H13 119.5 . .
C12 C13 H13 119.5 . .
C13 C14 C9 122.6(5) . .
C13 C14 H14 118.7 . .
C9 C14 H14 118.7 . .
C16 C15 C8 127.1(6) . .
C16 C15 H15 116.5 . .
C8 C15 H15 116.5 . .
C15 C16 C17 125.7(6) . .
C15 C16 H16 117.1 . .
C17 C16 H16 117.1 . .
C22 C17 C18 118.4(4) . .
C22 C17 C16 117.6(5) . .
C18 C17 C16 123.9(5) . .
C17 C18 C19 120.8(5) . .
C17 C18 H18 119.6 . .
C19 C18 H18 119.6 . .
C20 C19 C18 119.5(4) . .
C20 C19 H19 120.3 . .
C18 C19 H19 120.3 . .
C19 C20 C21 119.5(4) . .
C19 C20 N3 118.6(4) . .
C21 C20 N3 121.9(4) . .
C22 C21 C20 120.6(5) . .
C22 C21 H21 119.7 . .
C20 C21 H21 119.7 . .
C17 C22 C21 120.9(5) . .
C17 C22 H22 119.5 . .
C21 C22 H22 119.5 . .
N3 C23 C24 125.4(4) . .
N3 C23 H23 117.3 . .
C24 C23 H23 117.3 . .
C23 C24 C25 119.6(4) . .
C23 C24 C28 122.5(4) . .
C25 C24 C28 118.0(3) . .
C26 C25 C24 121.5(4) . .
C26 C25 H25 119.3 . .
C24 C25 H25 119.3 . .
C25 C26 C27 121.3(4) . .
C25 C26 H26 119.4 . .
C27 C26 H26 119.4 . .
N1 C27 C29 121.6(4) . .
N1 C27 C26 120.6(4) . .
C29 C27 C26 117.7(4) . .
O1 C28 C29 122.5(3) . .
O1 C28 C24 118.0(3) . .
C29 C28 C24 119.5(4) . .
C28 C29 C27 121.9(4) . .
C28 C29 H29 119.1 . .
C27 C29 H29 119.1 . .
N1 C32 C33 114.2(6) . .
N1 C32 H32A 108.7 . .
C33 C32 H32A 108.7 . .
N1 C32 H32B 108.7 . .
C33 C32 H32B 108.7 . .
H32A C32 H32B 107.6 . .
C32 C33 H33A 109.5 . .
C32 C33 H33B 109.5 . .
H33A C33 H33B 109.5 . .
C32 C33 H33C 109.5 . .
H33A C33 H33C 109.5 . .
H33B C33 H33C 109.5 . .
C36 C34 C35 121.1(12) . .
C36 C34 H34 119.4 . .
C35 C34 H34 119.4 . .
C37 C35 C34 118.8(15) . .
C37 C35 H35 120.6 . .
C34 C35 H35 120.6 . .
C34 C36 C38 121.8(9) . .
C34 C36 H36 119.1 . .
C38 C36 H36 119.1 . .
C35 C37 C39 123.4(14) . .
C35 C37 H37 118.3 . .
C39 C37 H37 118.3 . .
C36 C38 C40 123.9(7) . .
C36 C38 C39 117.5(10) . .
C40 C38 C39 118.6(10) . .
C41 C39 C38 118.9(11) . .
C41 C39 C37 123.7(10) . .
C38 C39 C37 117.2(11) . .
C42 C40 C38 120.1(7) . .
C42 C40 C48 116.1(7) . .
C38 C40 C48 123.5(7) . .
C39 C41 C43 122.9(10) . .
C39 C41 H41 118.5 . .
C43 C41 H41 118.5 . .
C40 C42 C43 121.1(10) . .
C40 C42 C44 121.4(8) . .
C43 C42 C44 117.5(10) . .
C41 C43 C45 120.9(11) . .
C41 C43 C42 118.3(12) . .
C45 C43 C42 120.7(14) . .
C46 C44 C42 122.0(12) . .
C46 C44 H44 119.0 . .
C42 C44 H44 119.0 . .
C43 C45 C47 117.2(14) . .
C43 C45 H45 121.4 . .
C47 C45 H45 121.4 . .
C47 C46 C44 119.9(16) . .
C47 C46 H46 120.1 . .
C44 C46 H46 120.1 . .
C46 C47 C45 122.4(15) . .
C46 C47 H47 118.8 . .
C45 C47 H47 118.8 . .
C49 C48 C40 125.1(7) . .
C49 C48 H48 117.5 . .
C40 C48 H48 117.5 . .
C48 C49 C50 128.3(7) . .
C48 C49 H49 115.9 . .
C50 C49 H49 115.9 . .
C52 C50 C51 116.7(4) . .
C52 C50 C49 120.3(5) . .
C51 C50 C49 122.9(5) . .
C53 C51 C50 121.4(5) . .
C53 C51 H51 119.3 . .
C50 C51 H51 119.3 . .
C50 C52 C54 122.6(5) . .
C50 C52 H52 118.7 . .
C54 C52 H52 118.7 . .
C55 C53 C51 120.0(4) . .
C55 C53 H53 120.0 . .
C51 C53 H53 120.0 . .
C52 C54 C55 119.9(5) . .
C52 C54 H54 120.1 . .
C55 C54 H54 120.1 . .
C53 C55 C54 119.4(4) . .
C53 C55 N4 118.3(4) . .
C54 C55 N4 122.3(4) . .
N4 C56 C57 123.4(4) . .
N4 C56 H56 118.3 . .
C57 C56 H56 118.3 . .
C56 C57 C58 120.1(4) . .
C56 C57 C60 122.5(4) . .
C58 C57 C60 117.4(4) . .
C59 C58 C57 122.2(4) . .
C59 C58 H58 118.9 . .
C57 C58 H58 118.9 . .
C58 C59 C62 120.7(4) . .
C58 C59 H59 119.7 . .
C62 C59 H59 119.7 . .
O2 C60 C61 122.3(3) . .
O2 C60 C57 118.3(3) . .
C61 C60 C57 119.5(4) . .
C60 C61 C62 121.7(4) . .
C60 C61 H61 119.1 . .
C62 C61 H61 119.1 . .
N2 C62 C61 120.9(4) . .
N2 C62 C59 120.8(4) . .
C61 C62 C59 118.3(4) . .
N2 C63 C64 113.2(7) . .
N2 C63 H63A 108.9 . .
C64 C63 H63A 108.9 . .
N2 C63 H63B 108.9 . .
C64 C63 H63B 108.9 . .
H63A C63 H63B 107.8 . .
C63 C64 H64A 109.5 . .
C63 C64 H64B 109.5 . .
H64A C64 H64B 109.5 . .
C63 C64 H64C 109.5 . .
H64A C64 H64C 109.5 . .
H64B C64 H64C 109.5 . .
N2 C65 C66 113.3(4) . .
N2 C65 H65A 108.9 . .
C66 C65 H65A 108.9 . .
N2 C65 H65B 108.9 . .
C66 C65 H65B 108.9 . .
H65A C65 H65B 107.7 . .
C65 C66 H66A 109.5 . .
C65 C66 H66B 109.5 . .
H66A C66 H66B 109.5 . .
C65 C66 H66C 109.5 . .
H66A C66 H66C 109.5 . .
H66B C66 H66C 109.5 . .
C1C C1 N1 106.9(18) . .
C1C C1 H1A 110.3 . .
N1 C1 H1A 110.3 . .
C1C C1 H1B 110.3 . .
N1 C1 H1B 110.3 . .
H1A C1 H1B 108.6 . .
C1 C1C H1CA 109.5 . .
C1 C1C H1CB 109.5 . .
H1CA C1C H1CB 109.5 . .
C1 C1C H1CC 109.5 . .
H1CA C1C H1CC 109.5 . .
H1CB C1C H1CC 109.5 . .
N1 C1D C1E 104(2) . .
N1 C1D H1DA 110.9 . .
C1E C1D H1DA 110.9 . .
N1 C1D H1DB 110.9 . .
C1E C1D H1DB 110.9 . .
H1DA C1D H1DB 108.9 . .
C1D C1E H1EA 109.5 . .
C1D C1E H1EB 109.5 . .
H1EA C1E H1EB 109.5 . .
C1D C1E H1EC 109.5 . .
H1EA C1E H1EC 109.5 . .
H1EB C1E H1EC 109.5 . .

loop_
_geom_bond_atom_site_label_1
_geom_bond_atom_site_label_2
_geom_bond_distance
_geom_bond_site_symmetry_2
Br1 Cu1 2.3775(7) .
Br2 Cu1 2.3707(7) .
Cu1 O2 1.948(2) .
Cu1 O1 1.950(2) .
O1 C28 1.313(4) .
O2 C60 1.306(4) .
N1 C27 1.361(5) .
N1 C32 1.460(6) .
N1 C1D 1.49(3) .
N1 C1 1.55(2) .
N2 C62 1.366(5) .
N2 C65 1.466(5) .
N2 C63 1.474(7) .
N3 C23 1.303(5) .
N3 C20 1.406(5) .
N3 H17 0.91(5) .
N4 C56 1.307(5) .
N4 C55 1.414(5) .
N4 H21B 0.79(4) .
C1H C6 1.348(7) .
C1H C2 1.399(7) .
C1H H1 0.9300 .
C2 C3 1.318(8) .
C2 H2 0.9300 .
C3 C4 1.418(7) .
C3 H3 0.9300 .
C4 C7 1.375(7) .
C4 C5 1.428(6) .
C5 C6 1.401(7) .
C5 C8 1.401(6) .
C6 H6 0.9300 .
C7 C10 1.369(7) .
C7 H7 0.9300 .
C8 C9 1.412(7) .
C8 C15 1.519(7) .
C9 C14 1.408(7) .
C9 C10 1.444(6) .
C10 C11 1.413(7) .
C11 C12 1.357(8) .
C11 H11 0.9300 .
C12 C13 1.407(8) .
C12 H12 0.9300 .
C13 C14 1.351(7) .
C13 H13 0.9300 .
C14 H14 0.9300 .
C15 C16 1.257(7) .
C15 H15 0.9300 .
C16 C17 1.478(6) .
C16 H16 0.9300 .
C17 C22 1.366(7) .
C17 C18 1.391(7) .
C18 C19 1.393(6) .
C18 H18 0.9300 .
C19 C20 1.364(6) .
C19 H19 0.9300 .
C20 C21 1.384(6) .
C21 C22 1.369(6) .
C21 H21 0.9300 .
C22 H22 0.9300 .
C23 C24 1.396(5) .
C23 H23 0.9300 .
C24 C25 1.417(5) .
C24 C28 1.423(5) .
C25 C26 1.340(6) .
C25 H25 0.9300 .
C26 C27 1.422(6) .
C26 H26 0.9300 .
C27 C29 1.396(6) .
C28 C29 1.380(5) .
C29 H29 0.9300 .
C32 C33 1.503(9) .
C32 H32A 0.9700 .
C32 H32B 0.9700 .
C33 H33A 0.9600 .
C33 H33B 0.9600 .
C33 H33C 0.9600 .
C34 C36 1.372(11) .
C34 C35 1.407(14) .
C34 H34 0.9300 .
C35 C37 1.305(16) .
C35 H35 0.9300 .
C36 C38 1.387(10) .
C36 H36 0.9300 .
C37 C39 1.445(14) .
C37 H37 0.9300 .
C38 C40 1.411(10) .
C38 C39 1.445(9) .
C39 C41 1.375(15) .
C40 C42 1.391(10) .
C40 C48 1.505(8) .
C41 C43 1.383(15) .
C41 H41 0.9300 .
C42 C43 1.410(10) .
C42 C44 1.437(11) .
C43 C45 1.409(17) .
C44 C46 1.360(12) .
C44 H44 0.9300 .
C45 C47 1.442(17) .
C45 H45 0.9300 .
C46 C47 1.340(17) .
C46 H46 0.9300 .
C47 H47 0.9300 .
C48 C49 1.229(8) .
C48 H48 0.9300 .
C49 C50 1.488(7) .
C49 H49 0.9300 .
C50 C52 1.358(7) .
C50 C51 1.402(7) .
C51 C53 1.374(6) .
C51 H51 0.9300 .
C52 C54 1.367(6) .
C52 H52 0.9300 .
C53 C55 1.364(6) .
C53 H53 0.9300 .
C54 C55 1.376(6) .
C54 H54 0.9300 .
C56 C57 1.385(5) .
C56 H56 0.9300 .
C57 C58 1.423(5) .
C57 C60 1.444(5) .
C58 C59 1.344(6) .
C58 H58 0.9300 .
C59 C62 1.434(6) .
C59 H59 0.9300 .
C60 C61 1.389(5) .
C61 C62 1.394(6) .
C61 H61 0.9300 .
C63 C64 1.477(10) .
C63 H63A 0.9700 .
C63 H63B 0.9700 .
C64 H64A 0.9600 .
C64 H64B 0.9600 .
C64 H64C 0.9600 .
C65 C66 1.501(7) .
C65 H65A 0.9700 .
C65 H65B 0.9700 .
C66 H66A 0.9600 .
C66 H66B 0.9600 .
C66 H66C 0.9600 .
C1 C1C 1.48(3) .
C1 H1A 0.9700 .
C1 H1B 0.9700 .
C1C H1CA 0.9600 .
C1C H1CB 0.9600 .
C1C H1CC 0.9600 .
C1D C1E 1.54(5) .
C1D H1DA 0.9700 .
C1D H1DB 0.9700 .
C1E H1EA 0.9600 .
C1E H1EB 0.9600 .
C1E H1EC 0.9600 .

loop_
_geom_torsion_atom_site_label_1
_geom_torsion_atom_site_label_2
_geom_torsion_atom_site_label_3
_geom_torsion_atom_site_label_4
_geom_torsion
_geom_torsion_site_symmetry_1
_geom_torsion_site_symmetry_2
_geom_torsion_site_symmetry_3
_geom_torsion_site_symmetry_4
C6 C1H C2 C3 -0.4(10) . . . .
C1H C2 C3 C4 0.2(9) . . . .
C2 C3 C4 C7 -179.4(5) . . . .
C2 C3 C4 C5 0.4(8) . . . .
C7 C4 C5 C6 179.1(5) . . . .
C3 C4 C5 C6 -0.7(7) . . . .
C7 C4 C5 C8 0.3(7) . . . .
C3 C4 C5 C8 -179.5(4) . . . .
C2 C1H C6 C5 0.1(10) . . . .
C8 C5 C6 C1H 179.3(5) . . . .
C4 C5 C6 C1H 0.5(8) . . . .
C3 C4 C7 C10 179.1(5) . . . .
C5 C4 C7 C10 -0.7(7) . . . .
C6 C5 C8 C9 -178.3(5) . . . .
C4 C5 C8 C9 0.5(7) . . . .
C6 C5 C8 C15 4.0(7) . . . .
C4 C5 C8 C15 -177.2(4) . . . .
C5 C8 C9 C14 -177.8(5) . . . .
C15 C8 C9 C14 -0.3(8) . . . .
C5 C8 C9 C10 -0.8(7) . . . .
C15 C8 C9 C10 176.7(5) . . . .
C4 C7 C10 C11 177.6(5) . . . .
C4 C7 C10 C9 0.4(8) . . . .
C14 C9 C10 C7 177.6(5) . . . .
C8 C9 C10 C7 0.4(7) . . . .
C14 C9 C10 C11 0.4(7) . . . .
C8 C9 C10 C11 -176.9(5) . . . .
C7 C10 C11 C12 -179.0(6) . . . .
C9 C10 C11 C12 -1.7(9) . . . .
C10 C11 C12 C13 1.6(10) . . . .
C11 C12 C13 C14 0.0(10) . . . .
C12 C13 C14 C9 -1.4(10) . . . .
C8 C9 C14 C13 178.2(5) . . . .
C10 C9 C14 C13 1.2(8) . . . .
C5 C8 C15 C16 -127.1(6) . . . .
C9 C8 C15 C16 55.3(8) . . . .
C8 C15 C16 C17 171.5(5) . . . .
C15 C16 C17 C22 -162.6(6) . . . .
C15 C16 C17 C18 14.4(9) . . . .
C22 C17 C18 C19 2.4(8) . . . .
C16 C17 C18 C19 -174.6(5) . . . .
C17 C18 C19 C20 2.2(7) . . . .
C18 C19 C20 C21 -6.0(7) . . . .
C18 C19 C20 N3 176.5(4) . . . .
C23 N3 C20 C19 -168.8(4) . . . .
C23 N3 C20 C21 13.8(7) . . . .
C19 C20 C21 C22 5.2(8) . . . .
N3 C20 C21 C22 -177.4(5) . . . .
C18 C17 C22 C21 -3.3(8) . . . .
C16 C17 C22 C21 173.9(5) . . . .
C20 C21 C22 C17 -0.4(9) . . . .
C20 N3 C23 C24 -177.1(4) . . . .
N3 C23 C24 C25 179.5(4) . . . .
N3 C23 C24 C28 -0.3(7) . . . .
C23 C24 C25 C26 -175.4(4) . . . .
C28 C24 C25 C26 4.4(7) . . . .
C24 C25 C26 C27 -2.3(8) . . . .
C32 N1 C27 C29 177.6(5) . . . .
C1D N1 C27 C29 25.6(14) . . . .
C1 N1 C27 C29 -16.3(10) . . . .
C32 N1 C27 C26 -2.6(8) . . . .
C1D N1 C27 C26 -154.6(12) . . . .
C1 N1 C27 C26 163.5(9) . . . .
C25 C26 C27 N1 179.2(5) . . . .
C25 C26 C27 C29 -1.0(7) . . . .
Cu1 O1 C28 C29 11.3(6) . . . .
Cu1 O1 C28 C24 -169.3(3) . . . .
C23 C24 C28 O1 -3.0(6) . . . .
C25 C24 C28 O1 177.3(4) . . . .
C23 C24 C28 C29 176.5(4) . . . .
C25 C24 C28 C29 -3.3(6) . . . .
O1 C28 C29 C27 179.6(4) . . . .
C24 C28 C29 C27 0.2(6) . . . .
N1 C27 C29 C28 -178.1(4) . . . .
C26 C27 C29 C28 2.0(7) . . . .
C27 N1 C32 C33 -85.9(8) . . . .
C1D N1 C32 C33 67.2(13) . . . .
C1 N1 C32 C33 107.5(10) . . . .
C36 C34 C35 C37 -3.3(18) . . . .
C35 C34 C36 C38 1.8(13) . . . .
C34 C35 C37 C39 3(2) . . . .
C34 C36 C38 C40 178.6(7) . . . .
C34 C36 C38 C39 -0.2(11) . . . .
C36 C38 C39 C41 174.9(7) . . . .
C40 C38 C39 C41 -3.9(9) . . . .
C36 C38 C39 C37 0.0(10) . . . .
C40 C38 C39 C37 -178.9(7) . . . .
C35 C37 C39 C41 -176.2(12) . . . .
C35 C37 C39 C38 -1.6(16) . . . .
C36 C38 C40 C42 -176.1(7) . . . .
C39 C38 C40 C42 2.7(9) . . . .
C36 C38 C40 C48 -2.7(10) . . . .
C39 C38 C40 C48 176.1(6) . . . .
C38 C39 C41 C43 2.4(13) . . . .
C37 C39 C41 C43 176.9(8) . . . .
C38 C40 C42 C43 0.2(10) . . . .
C48 C40 C42 C43 -173.6(6) . . . .
C38 C40 C42 C44 179.6(7) . . . .
C48 C40 C42 C44 5.7(10) . . . .
C39 C41 C43 C45 -179.5(7) . . . .
C39 C41 C43 C42 0.5(14) . . . .
C40 C42 C43 C41 -1.9(12) . . . .
C44 C42 C43 C41 178.7(8) . . . .
C40 C42 C43 C45 178.1(7) . . . .
C44 C42 C43 C45 -1.2(11) . . . .
C40 C42 C44 C46 -177.4(7) . . . .
C43 C42 C44 C46 2.0(12) . . . .
C41 C43 C45 C47 177.3(10) . . . .
C42 C43 C45 C47 -2.7(15) . . . .
C42 C44 C46 C47 1.7(15) . . . .
C44 C46 C47 C45 -6.1(19) . . . .
C43 C45 C47 C46 6.6(19) . . . .
C42 C40 C48 C49 -131.6(7) . . . .
C38 C40 C48 C49 54.8(9) . . . .
C40 C48 C49 C50 -178.6(5) . . . .
C48 C49 C50 C52 179.6(6) . . . .
C48 C49 C50 C51 -4.3(9) . . . .
C52 C50 C51 C53 -0.4(7) . . . .
C49 C50 C51 C53 -176.6(5) . . . .
C51 C50 C52 C54 1.5(8) . . . .
C49 C50 C52 C54 177.8(5) . . . .
C50 C51 C53 C55 -1.2(7) . . . .
C50 C52 C54 C55 -1.1(8) . . . .
C51 C53 C55 C54 1.6(7) . . . .
C51 C53 C55 N4 -179.7(4) . . . .
C52 C54 C55 C53 -0.5(7) . . . .
C52 C54 C55 N4 -179.1(4) . . . .
C56 N4 C55 C53 171.1(4) . . . .
C56 N4 C55 C54 -10.3(7) . . . .
C55 N4 C56 C57 -175.9(4) . . . .
N4 C56 C57 C58 176.4(4) . . . .
N4 C56 C57 C60 -1.7(7) . . . .
C56 C57 C58 C59 -174.3(4) . . . .
C60 C57 C58 C59 3.8(7) . . . .
C57 C58 C59 C62 0.2(7) . . . .
Cu1 O2 C60 C61 15.9(6) . . . .
Cu1 O2 C60 C57 -164.9(3) . . . .
C56 C57 C60 O2 -4.4(6) . . . .
C58 C57 C60 O2 177.5(4) . . . .
C56 C57 C60 C61 174.8(4) . . . .
C58 C57 C60 C61 -3.3(6) . . . .
O2 C60 C61 C62 178.0(4) . . . .
C57 C60 C61 C62 -1.2(6) . . . .
C65 N2 C62 C61 164.9(4) . . . .
C63 N2 C62 C61 -7.0(8) . . . .
C65 N2 C62 C59 -16.5(7) . . . .
C63 N2 C62 C59 171.7(5) . . . .
C60 C61 C62 N2 -176.1(4) . . . .
C60 C61 C62 C59 5.2(7) . . . .
C58 C59 C62 N2 176.5(4) . . . .
C58 C59 C62 C61 -4.7(7) . . . .
C62 N2 C63 C64 89.3(7) . . . .
C65 N2 C63 C64 -83.0(7) . . . .
C62 N2 C65 C66 99.3(6) . . . .
C63 N2 C65 C66 -88.4(7) . . . .
C27 N1 C1 C1C 93.2(10) . . . .
C32 N1 C1 C1C -99.8(10) . . . .
C27 N1 C1D C1E -102.4(13) . . . .
C32 N1 C1D C1E 103.0(14) . . . .
